data_2102034
loop_
_publ_author_name
'Nyburg, Stanley C.'
'Steed, Jon W.'
'Aleksovska, Slobotka'
'Petrusevski, Vladimir M.'

_publ_section_title
;
 Structure of the alums. I. On the sulfate group disorder in the
 \a-alums
;
_journal_issue 2
_journal_name_full 'Acta Crystallographica Section B'
_journal_page_first 204
_journal_page_last 209
_journal_paper_doi 10.1107/S0108768199014846
_journal_volume 56
_journal_year 2000
_chemical_compound_source Synthetic
_chemical_formula_sum 'Al H24 K O20 S2'
_chemical_formula_weight 474.39
_chemical_name_common 'aluminium potassium alum'
_chemical_name_mineral Alum-(K)
_space_group_IT_number 205
_symmetry_cell_setting cubic
_symmetry_space_group_name_Hall '-P 2ac 2ab 3'
_symmetry_space_group_name_H-M 'P a -3'
_audit_creation_method SHELXL-97
_cell_angle_alpha 90.00
_cell_angle_beta 90.00
_cell_angle_gamma 90.00
_cell_formula_units_Z 4
_cell_length_a 12.1350(5)
_cell_length_b 12.1350(5)
_cell_length_c 12.1350(5)
_cell_measurement_temperature 173(2)
_cell_volume 1786.98(13)
_computing_structure_refinement 'SHELXL-97 (Sheldrick, 1997)'
_computing_structure_solution 'SHELXS-97 (Sheldrick, 1990)'
_database_code_amcsd 0009912
_diffrn_ambient_temperature 173(2)
_diffrn_measured_fraction_theta_full .860
_diffrn_measured_fraction_theta_max .860
_diffrn_radiation_monochromator graphite
_diffrn_radiation_source 'fine-focus sealed tube'
_diffrn_radiation_type MoK\a
_diffrn_radiation_wavelength .71070
_diffrn_reflns_av_R_equivalents .0088
_diffrn_reflns_av_sigmaI/netI .0154
_diffrn_reflns_limit_h_max 10
_diffrn_reflns_limit_h_min -10
_diffrn_reflns_limit_k_max 14
_diffrn_reflns_limit_k_min -14
_diffrn_reflns_limit_l_max 10
_diffrn_reflns_limit_l_min -10
_diffrn_reflns_number 1087
_diffrn_reflns_theta_full 25.99
_diffrn_reflns_theta_max 25.99
_diffrn_reflns_theta_min 3.75
_exptl_absorpt_coefficient_mu .673
_exptl_crystal_density_diffrn 1.763
_exptl_crystal_density_method 'not measured'
_exptl_crystal_F_000 992
_exptl_crystal_size_max .6
_exptl_crystal_size_mid .5
_exptl_crystal_size_min .5
_refine_diff_density_max .209
_refine_diff_density_min -.328
_refine_ls_extinction_coef .069(4)
_refine_ls_extinction_method SHELXL
_refine_ls_goodness_of_fit_ref .904
_refine_ls_hydrogen_treatment mixed
_refine_ls_matrix_type full
_refine_ls_number_parameters 68
_refine_ls_number_reflns 584
_refine_ls_number_restraints 0
_refine_ls_restrained_S_all .904
_refine_ls_R_factor_all .0229
_refine_ls_R_factor_gt .0222
_refine_ls_shift/su_max .001
_refine_ls_shift/su_mean .000
_refine_ls_structure_factor_coef Fsqd
_refine_ls_weighting_details 'w=1/[\s^2^(Fo^2^)+(0.0516P)^2^+0.6165P] where P=(Fo^2^+2Fc^2^)/3'
_refine_ls_weighting_scheme calc
_refine_ls_wR_factor_ref .0631
_reflns_number_gt 571
_reflns_number_total 584
_reflns_threshold_expression >2sigma(I)
_cod_data_source_file na0101.cif
_cod_data_source_block ou
_cod_depositor_comments
;
 Marking atoms 'O3', 'O4' and 'O3A', 'O4A' as belonging to disorder groups
 '1' and '2' respectively after consulting the original publication.

 Antanas Vaitkus,
 2017-10-22

The following automatic conversions were performed:

'_refine_ls_weighting_scheme' value 'calc
w=1/[\s^2^(Fo^2^)+(0.0516P)^2^+0.6165P] where P=(Fo^2^+2Fc^2^)/3' was
changed to 'calc'. New tag '_refine_ls_weighting_details' was
created. The value of the new tag was set to
'w=1/[\s^2^(Fo^2^)+(0.0516P)^2^+0.6165P] where P=(Fo^2^+2Fc^2^)/3'.

Automatic conversion script
Id: cif_fix_values 3143 2015-03-26 13:38:13Z robertas 
;
_cod_original_formula_sum 'H24 Al K O20 S2'
_cod_database_code 2102034

loop_
_space_group_symop_operation_xyz
'x, y, z'
'y, z, x'
'z, x, y'
'x+1/2, y, -z+1/2'
'y+1/2, z, -x+1/2'
'z+1/2, x, -y+1/2'
'y+1/2, -z+1/2, -x'
'z+1/2, -x+1/2, -y'
'-z, x+1/2, -y+1/2'
'-x, y+1/2, -z+1/2'
'-y, z+1/2, -x+1/2'
'x+1/2, -y+1/2, -z'
'-x, -y, -z'
'-y, -z, -x'
'-z, -x, -y'
'-x-1/2, -y, z-1/2'
'-y-1/2, -z, x-1/2'
'-z-1/2, -x, y-1/2'
'-y-1/2, z-1/2, x'
'-z-1/2, x-1/2, y'
'z, -x-1/2, y-1/2'
'x, -y-1/2, z-1/2'
'y, -z-1/2, x-1/2'
'-x-1/2, y-1/2, z'

loop_
_atom_site_label
_atom_site_fract_x
_atom_site_fract_y
_atom_site_fract_z
_atom_site_U_iso_or_equiv
_atom_site_adp_type
_atom_site_calc_flag
_atom_site_refinement_flags
_atom_site_occupancy
_atom_site_type_symbol
_atom_site_disorder_group
S .30610(2) .30610(2) .30610(2) .0150(2) Uani d S 1 S .
Al1 .0000 .0000 .0000 .0130(3) Uani d S 1 Al .
O1 .15173(7) .02080(7) -.01985(8) .0191(3) Uani d . 1 O .
H12 .1982(17) .0262(18) .034(2) .048(5) Uiso d . 1 H .
H11 .1750(15) .0365(16) -.0726(17) .034(5) Uiso d . 1 H .
O2 .04692(9) .13071(8) .30399(7) .0232(3) Uani d . 1 O .
H22 .0009(18) .1821(16) .2914(17) .042(5) Uiso d . 1 H .
H21 .104(2) .155(2) .3000(16) .044(5) Uiso d . 1 H .
O3 .23606(11) .23606(11) .23606(11) .0294(6) Uani d SP .787(3) O 1
O4 .26302(10) .41979(9) .30624(9) .0240(4) Uani d P .787(3) O 1
K .5000 .5000 .5000 .0271(3) Uani d S 1 K .
O3A .3746(3) .3746(3) .3746(3) .0226(16) Uani d SP .213(3) O 2
O4A .2808(3) .2000(3) .3614(3) .0185(13) Uani d P .213(3) O 2

loop_
_atom_site_aniso_label
_atom_site_aniso_U_11
_atom_site_aniso_U_22
_atom_site_aniso_U_33
_atom_site_aniso_U_12
_atom_site_aniso_U_13
_atom_site_aniso_U_23
S .0150(2) .0150(2) .0150(2) .00178(9) .00178(9) .00178(9)
Al1 .0130(3) .0130(3) .0130(3) .00010(15) .00010(15) .00010(15)
O1 .0150(4) .0231(5) .0190(5) -.0021(3) .0007(4) .0014(3)
O2 .0233(5) .0227(5) .0235(5) .0007(4) -.0022(4) -.0011(3)
O3 .0294(6) .0294(6) .0294(6) -.0038(5) -.0038(5) -.0038(5)
O4 .0299(7) .0194(7) .0226(6) .0088(5) .0074(4) .0044(4)
K .0271(3) .0271(3) .0271(3) .00815(16) .00815(16) .00815(16)
O3A .0226(16) .0226(16) .0226(16) -.0074(14) -.0074(14) -.0074(14)
O4A .019(2) .016(2) .020(2) .0019(14) .0039(16) .0091(16)

loop_
_atom_type_symbol
_atom_type_description
_atom_type_scat_dispersion_real
_atom_type_scat_dispersion_imag
_atom_type_scat_source
K K .2009 .2494 'International Tables Vol C Tables 4.2.6.8 and 6.1.1.4'
Al Al .0645 .0514 'International Tables Vol C Tables 4.2.6.8 and 6.1.1.4'
S S .1246 .1234 'International Tables Vol C Tables 4.2.6.8 and 6.1.1.4'
O O .0106 .0060 'International Tables Vol C Tables 4.2.6.8 and 6.1.1.4'
H H .0000 .0000 'International Tables Vol C Tables 4.2.6.8 and 6.1.1.4'

loop_
_geom_angle_atom_site_label_1
_geom_angle_atom_site_label_2
_geom_angle_atom_site_label_3
_geom_angle_site_symmetry_1
_geom_angle_site_symmetry_3
_geom_angle
O3A S O3 . . 180.0(4)
O3A S O4 . . 70.37(5)
O3 S O4 . . 109.63(5)
O3A S O4 . 3 70.37(5)
O3 S O4 . 3 109.63(5)
O4 S O4 . 3 109.31(5)
O3A S O4 . 2 70.37(5)
O3 S O4 . 2 109.63(5)
O4 S O4 . 2 109.31(5)
O4 S O4 3 2 109.31(5)
O3A S O4A . 3 111.06(16)
O3 S O4A . 3 68.94(16)
O4 S O4A . 3 110.75(16)
O4 S O4A 3 3 137.55(15)
O4 S O4A 2 3 43.13(16)
O3A S O4A . . 111.06(16)
O3 S O4A . . 68.94(16)
O4 S O4A . . 137.55(15)
O4 S O4A 3 . 43.13(16)
O4 S O4A 2 . 110.75(16)
O4A S O4A 3 . 107.83(17)
O3A S O4A . 2 111.06(16)
O3 S O4A . 2 68.94(16)
O4 S O4A . 2 43.13(16)
O4 S O4A 3 2 110.75(16)
O4 S O4A 2 2 137.55(15)
O4A S O4A 3 2 107.83(17)
O4A S O4A . 2 107.83(17)
O1 Al1 O1 2 . 90.65(4)
O1 Al1 O1 2 15 89.35(4)
O1 Al1 O1 . 15 89.35(4)
O1 Al1 O1 2 13 89.35(4)
O1 Al1 O1 . 13 180.0
O1 Al1 O1 15 13 90.65(4)
O1 Al1 O1 2 14 180.0
O1 Al1 O1 . 14 89.35(4)
O1 Al1 O1 15 14 90.65(4)
O1 Al1 O1 13 14 90.65(4)
O1 Al1 O1 2 3 90.65(4)
O1 Al1 O1 . 3 90.65(4)
O1 Al1 O1 15 3 180.0
O1 Al1 O1 13 3 89.35(4)
O1 Al1 O1 14 3 89.35(4)
Al1 O1 H12 . . 123.4(14)
Al1 O1 H11 . . 122.1(13)
H12 O1 H11 . . 113(2)
K O2 H22 7_456 . 114.7(14)
K O2 H21 7_456 . 116.3(15)
H22 O2 H21 . . 108(2)
S O3 O4A . 3 55.87(14)
S O3 O4A . 2 55.87(14)
O4A O3 O4A 3 2 91.6(2)
S O3 O4A . . 55.87(14)
O4A O3 O4A 3 . 91.6(2)
O4A O3 O4A 2 . 91.6(2)
O4A O4 S 2 . 68.85(19)
O4A O4 O3A 2 . 119.6(3)
S O4 O3A . . 53.83(17)
O3A K O3A 13_666 . 180.0
O3A K O2 13_666 21_566 105.647(18)
O3A K O2 . 21_566 74.353(18)
O3A K O2 13_666 12_556 74.354(18)
O3A K O2 . 12_556 105.646(18)
O2 K O2 21_566 12_556 66.990(16)
O3A K O2 13_666 5 105.646(19)
O3A K O2 . 5 74.354(18)
O2 K O2 21_566 5 113.010(16)
O2 K O2 12_556 5 66.990(16)
O3A K O2 13_666 24_665 105.646(18)
O3A K O2 . 24_665 74.354(18)
O2 K O2 21_566 24_665 113.010(16)
O2 K O2 12_556 24_665 180.0
O2 K O2 5 24_665 113.010(15)
O3A K O2 13_666 9_655 74.353(18)
O3A K O2 . 9_655 105.647(18)
O2 K O2 21_566 9_655 180.0
O2 K O2 12_556 9_655 113.010(16)
O2 K O2 5 9_655 66.990(16)
O2 K O2 24_665 9_655 66.990(16)
O3A K O2 13_666 17_666 74.353(18)
O3A K O2 . 17_666 105.647(18)
O2 K O2 21_566 17_666 66.990(16)
O2 K O2 12_556 17_666 113.010(15)
O2 K O2 5 17_666 180.0
O2 K O2 24_665 17_666 66.990(16)
O2 K O2 9_655 17_666 113.010(16)
S O3A O4 . 3 55.80(17)
S O3A O4 . 2 55.80(17)
O4 O3A O4 3 2 91.5(2)
S O3A O4 . . 55.80(17)
O4 O3A O4 3 . 91.5(2)
O4 O3A O4 2 . 91.5(2)
S O3A K . . 180.0(5)
O4 O3A K 3 . 124.20(17)
O4 O3A K 2 . 124.20(17)
O4 O3A K . . 124.20(17)
O4 O4A S 3 . 68.02(19)
O4 O4A O3 3 . 120.0(3)
S O4A O3 . . 55.20(13)

loop_
_geom_bond_atom_site_label_1
_geom_bond_atom_site_label_2
_geom_bond_site_symmetry_2
_geom_bond_distance
S O3A . 1.440(6)
S O3 . 1.472(2)
S O4 . 1.4754(11)
S O4 3 1.4754(11)
S O4 2 1.4754(11)
S O4A 3 1.484(3)
S O4A . 1.484(3)
S O4A 2 1.484(3)
Al1 O1 2 1.8740(8)
Al1 O1 . 1.8740(8)
Al1 O1 15 1.8740(8)
Al1 O1 13 1.8740(8)
Al1 O1 14 1.8740(8)
Al1 O1 3 1.8740(8)
O1 H12 . .87(2)
O1 H11 . .73(2)
O2 K 7_456 2.9151(9)
O2 H22 . .85(2)
O2 H21 . .76(3)
O3 O4A 3 1.673(4)
O3 O4A 2 1.673(4)
O3 O4A . 1.673(4)
O4 O4A 2 1.088(4)
O4 O3A . 1.680(3)
K O3A 13_666 2.635(6)
K O3A . 2.635(6)
K O2 21_566 2.9151(9)
K O2 12_556 2.9151(9)
K O2 5 2.9151(9)
K O2 24_665 2.9151(9)
K O2 9_655 2.9151(9)
K O2 17_666 2.9151(9)
O3A O4 3 1.680(3)
O3A O4 2 1.680(3)
O4A O4 3 1.088(4)

loop_
_geom_hbond_atom_site_label_D
_geom_hbond_atom_site_label_H
_geom_hbond_atom_site_label_A
_geom_hbond_site_symmetry_A
_geom_hbond_distance_DH
_geom_hbond_distance_HA
_geom_hbond_distance_DA
_geom_hbond_angle_DHA
O1 H11 O4 22_565 .73(2) 1.89(2) 2.6071(14) 168.2(18)
O1 H12 O2 3 .87(2) 1.76(2) 2.6178(12) 172(2)
O2 H21 O3 . .76(3) 2.03(3) 2.7536(16) 159(2)
O2 H22 O4 5_455 .85(2) 1.92(2) 2.7529(14) 167(2)
O1 H11 O4A 23_565 .73(2) 2.19(2) 2.870(4) 156.9(19)
O2 H22 O4A 6_455 .85(2) 2.08(2) 2.897(4) 161.6(19)
O2 H21 O4A . .76(3) 2.33(3) 3.041(4) 156(2)

loop_
_geom_torsion_atom_site_label_1
_geom_torsion_atom_site_label_2
_geom_torsion_atom_site_label_3
_geom_torsion_atom_site_label_4
_geom_torsion_site_symmetry_1
_geom_torsion_site_symmetry_4
_geom_torsion
O3A S O3 O4A . 3 3E1(10)
O4 S O3 O4A . 3 105.41(16)
O4 S O3 O4A 3 3 -134.59(16)
O4 S O3 O4A 2 3 -14.59(16)
O4A S O3 O4A . 3 -120.0
O4A S O3 O4A 2 3 120.0
O3A S O3 O4A . 2 -9E1(10)
O4 S O3 O4A . 2 -14.59(16)
O4 S O3 O4A 3 2 105.41(16)
O4 S O3 O4A 2 2 -134.59(16)
O4A S O3 O4A 3 2 -120.0
O4A S O3 O4A . 2 120.0
O3A S O3 O4A . . 15E1(10)
O4 S O3 O4A . . -134.59(16)
O4 S O3 O4A 3 . -14.59(16)
O4 S O3 O4A 2 . 105.41(16)
O4A S O3 O4A 3 . 120.0
O4A S O3 O4A 2 . -120.0
O3A S O4 O4A . 2 -159.9(2)
O3 S O4 O4A . 2 20.1(2)
O4 S O4 O4A 3 2 -100.1(2)
O4 S O4 O4A 2 2 140.3(2)
O4A S O4 O4A 3 2 94.3(3)
O4A S O4 O4A . 2 -59.8(3)
O3 S O4 O3A . . 180.0
O4 S O4 O3A 3 . 59.80(6)
O4 S O4 O3A 2 . -59.80(6)
O4A S O4 O3A 3 . -105.84(18)
O4A S O4 O3A . . 100.1(3)
O4A S O4 O3A 2 . 159.9(2)
O3 S O3A O4 . 3 -16E1(10)
O4 S O3A O4 . 3 120.0
O4 S O3A O4 2 3 -120.0
O4A S O3A O4 3 3 -134.59(16)
O4A S O3A O4 . 3 -14.59(16)
O4A S O3A O4 2 3 105.41(16)
O3 S O3A O4 . 2 -4E1(10)
O4 S O3A O4 . 2 -120.0
O4 S O3A O4 3 2 120.0
O4A S O3A O4 3 2 -14.59(16)
O4A S O3A O4 . 2 105.41(16)
O4A S O3A O4 2 2 -134.59(16)
O3 S O3A O4 . . 8E1(10)
O4 S O3A O4 3 . -120.0
O4 S O3A O4 2 . 120.0
O4A S O3A O4 3 . 105.41(16)
O4A S O3A O4 . . -134.59(16)
O4A S O3A O4 2 . -14.59(16)
O3 S O3A K . . 0E1(10)
O4 S O3A K . . 11E1(10)
O4 S O3A K 3 . -1E1(10)
O4 S O3A K 2 . -13E1(10)
O4A S O3A K 3 . -15E1(10)
O4A S O3A K . . -3E1(10)
O4A S O3A K 2 . 10E1(10)
O4A O4 O3A S 2 . 21.6(2)
O4A O4 O3A O4 2 3 -24.1(3)
S O4 O3A O4 . 3 -45.77(13)
O4A O4 O3A O4 2 2 67.4(3)
S O4 O3A O4 . 2 45.77(13)
O4A O4 O3A K 2 . -158.4(2)
S O4 O3A K . . 180.0
O3A K O3A S 13_666 . 0E1(10)
O2 K O3A S 21_566 . -3E1(10)
O2 K O3A S 12_556 . 3E1(10)
O2 K O3A S 5 . 9E1(10)
O2 K O3A S 24_665 . -15E1(10)
O2 K O3A S 9_655 . 15E1(10)
O2 K O3A S 17_666 . -9E1(10)
O3A K O3A O4 13_666 3 -14E1(10)
O2 K O3A O4 21_566 3 -42.59(5)
O2 K O3A O4 12_556 3 17.41(5)
O2 K O3A O4 5 3 77.41(5)
O2 K O3A O4 24_665 3 -162.59(5)
O2 K O3A O4 9_655 3 137.41(5)
O2 K O3A O4 17_666 3 -102.59(5)
O3A K O3A O4 13_666 2 11E1(10)
O2 K O3A O4 21_566 2 -162.59(5)
O2 K O3A O4 12_556 2 -102.59(5)
O2 K O3A O4 5 2 -42.59(5)
O2 K O3A O4 24_665 2 77.41(5)
O2 K O3A O4 9_655 2 17.41(5)
O2 K O3A O4 17_666 2 137.41(5)
O3A K O3A O4 13_666 . -2E1(10)
O2 K O3A O4 21_566 . 77.41(5)
O2 K O3A O4 12_556 . 137.41(5)
O2 K O3A O4 5 . -162.59(5)
O2 K O3A O4 24_665 . -42.59(5)
O2 K O3A O4 9_655 . -102.59(5)
O2 K O3A O4 17_666 . 17.41(5)
O3A S O4A O4 . 3 20.3(2)
O3 S O4A O4 . 3 -159.7(2)
O4 S O4A O4 . 3 -63.2(3)
O4 S O4A O4 2 3 96.47(19)
O4A S O4A O4 3 3 142.2(3)
O4A S O4A O4 2 3 -101.6(3)
O3A S O4A O3 . . 180.0
O4 S O4A O3 . . 96.5(2)
O4 S O4A O3 3 . 159.7(2)
O4 S O4A O3 2 . -103.84(10)
O4A S O4A O3 3 . -58.10(19)
O4A S O4A O3 2 . 58.10(19)
S O3 O4A O4 . 3 21.8(2)
O4A O3 O4A O4 3 3 67.6(2)
O4A O3 O4A O4 2 3 -24.0(3)
O4A O3 O4A S 3 . 45.82(11)
O4A O3 O4A S 2 . -45.82(11)

loop_
_cod_related_entry_id
_cod_related_entry_database
_cod_related_entry_code
1 MPOD 1000145
2 MPOD 1000227
3 AMCSD 0009912
